data_7706053
loop_
_publ_author_name
'Shere, Henry'
'Hill, Michael S.'
'P\'echarman, Anne-Fr\'ed\'erique'
'Mahon, Mary F.'

_publ_section_title
;
 Reactivity of a magnesium diboranate with organic nitriles.
;
_journal_issue 4
_journal_name_full 'Dalton transactions (Cambridge, England : 2003)'
_journal_page_first 1283
_journal_page_last 1292
_journal_paper_doi 10.1039/d0dt04016a
_journal_volume 50
_journal_year 2021
_chemical_formula_moiety 'C51 H67 B Mg N4 O2'
_chemical_formula_sum 'C51 H67 B Mg N4 O2'
_chemical_formula_weight 803.20
_space_group_crystal_system monoclinic
_space_group_IT_number 14
_space_group_name_Hall '-P 2yn'
_space_group_name_H-M_alt 'P 1 21/n 1'
_atom_sites_solution_hydrogens geom
_atom_sites_solution_primary iterative
_audit_creation_date 2019-05-10
_audit_creation_method
;
Olex2 1.2
(compiled 2018.05.29 svn.r3508 for OlexSys, GUI svn.r5506)
;
_audit_update_record
;
2020-11-17 deposited with the CCDC.	2020-12-11 downloaded from the CCDC.
;
_cell_angle_alpha 90
_cell_angle_beta 95.3360(10)
_cell_angle_gamma 90
_cell_formula_units_Z 4
_cell_length_a 11.38840(10)
_cell_length_b 16.79590(10)
_cell_length_c 24.2385(2)
_cell_measurement_reflns_used 13244
_cell_measurement_temperature 150.00(10)
_cell_measurement_theta_max 73.2690
_cell_measurement_theta_min 9.5650
_cell_volume 4616.21(6)
_computing_cell_refinement 'CrysAlisPro 1.171.39.46 (Rigaku OD, 2018)'
_computing_data_collection 'CrysAlisPro 1.171.39.46 (Rigaku OD, 2018)'
_computing_data_reduction 'CrysAlisPro 1.171.39.46 (Rigaku OD, 2018)'
_computing_molecular_graphics 'Olex2 (Dolomanov et al., 2009)'
_computing_publication_material 'Olex2 (Dolomanov et al., 2009)'
_computing_structure_refinement 'ShelXL (Sheldrick, 2015)'
_computing_structure_solution 'olex2.solve (Bourhis et al., 2015)'
_diffrn_ambient_environment N~2~
_diffrn_ambient_temperature 150.00(10)
_diffrn_detector 'CCD plate'
_diffrn_detector_area_resol_mean 8.1150
_diffrn_detector_type EosS2
_diffrn_measured_fraction_theta_full 0.990
_diffrn_measured_fraction_theta_max 0.970
_diffrn_measurement_device 'four-circle diffractometer'
_diffrn_measurement_device_type 'SuperNova, Dual, Cu at home/near, EosS2'
_diffrn_measurement_method '\w scans'
_diffrn_radiation_monochromator mirror
_diffrn_radiation_probe x-ray
_diffrn_radiation_type CuK\a
_diffrn_radiation_wavelength 1.54184
_diffrn_reflns_av_R_equivalents 0.0293
_diffrn_reflns_av_unetI/netI 0.0323
_diffrn_reflns_Laue_measured_fraction_full 0.990
_diffrn_reflns_Laue_measured_fraction_max 0.970
_diffrn_reflns_limit_h_max 14
_diffrn_reflns_limit_h_min -10
_diffrn_reflns_limit_k_max 18
_diffrn_reflns_limit_k_min -20
_diffrn_reflns_limit_l_max 24
_diffrn_reflns_limit_l_min -29
_diffrn_reflns_number 24175
_diffrn_reflns_point_group_measured_fraction_full 0.990
_diffrn_reflns_point_group_measured_fraction_max 0.970
_diffrn_reflns_theta_full 67.684
_diffrn_reflns_theta_max 73.309
_diffrn_reflns_theta_min 9.591
_diffrn_source 'micro-focus sealed X-ray tube'
_diffrn_source_type 'SuperNova (Cu) X-ray Source'
_exptl_absorpt_coefficient_mu 0.657
_exptl_absorpt_correction_T_max 1.00000
_exptl_absorpt_correction_T_min 0.88342
_exptl_absorpt_correction_type multi-scan
_exptl_absorpt_process_details
;
CrysAlisPro 1.171.39.46 (Rigaku Oxford Diffraction, 2018)
Empirical absorption correction using spherical harmonics,
 implemented in SCALE3 ABSPACK scaling algorithm.
;
_exptl_crystal_colour colourless
_exptl_crystal_colour_primary colourless
_exptl_crystal_density_diffrn 1.156
_exptl_crystal_description block
_exptl_crystal_F_000 1736
_exptl_crystal_size_max 0.236
_exptl_crystal_size_mid 0.133
_exptl_crystal_size_min 0.098
_refine_diff_density_max 0.339
_refine_diff_density_min -0.241
_refine_diff_density_rms 0.041
_refine_ls_extinction_method none
_refine_ls_goodness_of_fit_ref 1.042
_refine_ls_hydrogen_treatment constr
_refine_ls_matrix_type full
_refine_ls_number_parameters 548
_refine_ls_number_reflns 8994
_refine_ls_number_restraints 0
_refine_ls_restrained_S_all 1.042
_refine_ls_R_factor_all 0.0450
_refine_ls_R_factor_gt 0.0396
_refine_ls_shift/su_max 0.001
_refine_ls_shift/su_mean 0.000
_refine_ls_structure_factor_coef Fsqd
_refine_ls_weighting_details 'w=1/[\s^2^(Fo^2^)+(0.0559P)^2^+1.1543P] where P=(Fo^2^+2Fc^2^)/3'
_refine_ls_weighting_scheme calc
_refine_ls_wR_factor_gt 0.1028
_refine_ls_wR_factor_ref 0.1075
_reflns_Friedel_coverage 0.000
_reflns_number_gt 7974
_reflns_number_total 8994
_reflns_threshold_expression 'I > 2\s(I)'
_cod_data_source_file d0dt04016a2.cif
_cod_data_source_block s19msh75_cpd_7
_cod_depositor_comments 'Adding full bibliography for 7706050--7706056.cif.'
_cod_database_code 7706053
_shelxl_version_number 2014-3
_chemical_oxdiff_usercomment 'colourless block'
_shelx_space_group_comment
;
The symmetry employed for this shelxl refinement is uniquely defined
by the following loop, which should always be used as a source of
symmetry information in preference to the above space-group names.
They are only intended as comments.
;
_olex2_refinement_description
;
1. Fixed Uiso
 At 1.2 times of:
  All C(H) groups
 At 1.5 times of:
  All C(H,H,H) groups
2.a Ternary CH refined with riding coordinates:
 C12(H12), C15(H15), C24(H24), C27(H27)
2.b Aromatic/amide H refined with riding coordinates:
 C3(H3), C8(H8), C9(H9), C10(H10), C20(H20), C21(H21), C22(H22), C32(H32),
 C34(H34), C35(H35), C36(H36), C40(H40), C42(H42), C43(H43), C44(H44)
2.c Idealised Me refined as rotating group:
 C1(H1A,H1B,H1C), C5(H5A,H5B,H5C), C13(H13A,H13B,H13C), C14(H14A,H14B,H14C),
 C16(H16A,H16B,H16C), C17(H17A,H17B,H17C), C25(H25A,H25B,H25C), C26(H26A,H26B,
 H26C), C28(H28A,H28B,H28C), C29(H29A,H29B,H29C), C37(H37A,H37B,H37C), C45(H45A,
 H45B,H45C), C48(H48A,H48B,H48C), C49(H49A,H49B,H49C), C50(H50A,H50B,H50C),
 C51(H51A,H51B,H51C)
;

loop_
_space_group_symop_operation_xyz
'x, y, z'
'-x+1/2, y+1/2, -z+1/2'
'-x, -y, -z'
'x-1/2, -y-1/2, z-1/2'

loop_
_atom_site_label
_atom_site_type_symbol
_atom_site_fract_x
_atom_site_fract_y
_atom_site_fract_z
_atom_site_U_iso_or_equiv
_atom_site_adp_type
_atom_site_occupancy
_atom_site_site_symmetry_order
_atom_site_calc_flag
_atom_site_refinement_flags_posn
_atom_site_refinement_flags_adp
_atom_site_refinement_flags_occupancy
_atom_site_disorder_assembly
_atom_site_disorder_group
Mg1 Mg 0.23677(3) 0.24738(2) 0.58327(2) 0.01718(10) Uani 1 1 d . . . . .
O1 O 0.42955(7) 0.40635(5) 0.56260(4) 0.02312(18) Uani 1 1 d . . . . .
O2 O 0.27706(7) 0.35911(5) 0.61161(3) 0.01936(17) Uani 1 1 d . . . . .
N1 N 0.11203(8) 0.19867(6) 0.62722(4) 0.01842(19) Uani 1 1 d . . . . .
N2 N 0.19544(8) 0.17829(6) 0.51419(4) 0.01902(19) Uani 1 1 d . . . . .
N3 N 0.41504(8) 0.25828(6) 0.60298(4) 0.0196(2) Uani 1 1 d . . . . .
N4 N 0.54627(9) 0.29210(6) 0.67929(4) 0.0213(2) Uani 1 1 d . . . . .
C1 C 0.05468(13) 0.07060(8) 0.66735(6) 0.0300(3) Uani 1 1 d . . . . .
H1A H 0.1179 0.0573 0.6948 0.045 Uiso 1 1 calc GR . . . .
H1B H 0.0201 0.0226 0.6516 0.045 Uiso 1 1 calc GR . . . .
H1C H -0.0041 0.1006 0.6843 0.045 Uiso 1 1 calc GR . . . .
C2 C 0.10225(10) 0.11992(7) 0.62219(5) 0.0206(2) Uani 1 1 d . . . . .
C3 C 0.13581(11) 0.07644(7) 0.57655(5) 0.0223(2) Uani 1 1 d . . . . .
H3 H 0.1371 0.0215 0.5812 0.027 Uiso 1 1 calc R . . . .
C4 C 0.16768(10) 0.10313(7) 0.52503(5) 0.0211(2) Uani 1 1 d . . . . .
C5 C 0.17036(14) 0.03937(8) 0.48074(6) 0.0316(3) Uani 1 1 d . . . . .
H5A H 0.1267 0.0573 0.4473 0.047 Uiso 1 1 calc GR . . . .
H5B H 0.1355 -0.0086 0.4932 0.047 Uiso 1 1 calc GR . . . .
H5C H 0.2506 0.0291 0.4737 0.047 Uiso 1 1 calc GR . . . .
C6 C 0.04873(10) 0.23832(7) 0.66808(5) 0.0195(2) Uani 1 1 d . . . . .
C7 C -0.06745(10) 0.26485(7) 0.65241(5) 0.0226(2) Uani 1 1 d . . . . .
C8 C -0.13013(11) 0.30234(8) 0.69169(6) 0.0271(3) Uani 1 1 d . . . . .
H8 H -0.2072 0.3188 0.6819 0.033 Uiso 1 1 calc R . . . .
C9 C -0.07972(12) 0.31544(8) 0.74496(5) 0.0277(3) Uani 1 1 d . . . . .
H9 H -0.1227 0.3404 0.7708 0.033 Uiso 1 1 calc R . . . .
C10 C 0.03502(11) 0.29128(8) 0.75972(5) 0.0260(3) Uani 1 1 d . . . . .
H10 H 0.0688 0.3006 0.7956 0.031 Uiso 1 1 calc R . . . .
C11 C 0.10121(11) 0.25310(7) 0.72182(5) 0.0222(2) Uani 1 1 d . . . . .
C12 C -0.12503(11) 0.25261(9) 0.59378(5) 0.0282(3) Uani 1 1 d . . . . .
H12 H -0.0619 0.2492 0.5690 0.034 Uiso 1 1 calc R . . . .
C13 C -0.19393(17) 0.17490(10) 0.58874(8) 0.0487(4) Uani 1 1 d . . . . .
H13A H -0.1421 0.1313 0.5992 0.073 Uiso 1 1 calc GR . . . .
H13B H -0.2267 0.1679 0.5511 0.073 Uiso 1 1 calc GR . . . .
H13C H -0.2565 0.1765 0.6127 0.073 Uiso 1 1 calc GR . . . .
C14 C -0.20533(13) 0.32161(9) 0.57383(6) 0.0363(3) Uani 1 1 d . . . . .
H14A H -0.2717 0.3236 0.5955 0.054 Uiso 1 1 calc GR . . . .
H14B H -0.2325 0.3139 0.5355 0.054 Uiso 1 1 calc GR . . . .
H14C H -0.1622 0.3707 0.5780 0.054 Uiso 1 1 calc GR . . . .
C15 C 0.22762(11) 0.22987(9) 0.74028(5) 0.0288(3) Uani 1 1 d . . . . .
H15 H 0.2605 0.2035 0.7091 0.035 Uiso 1 1 calc R . . . .
C16 C 0.23415(15) 0.17137(11) 0.78890(6) 0.0422(4) Uani 1 1 d . . . . .
H16A H 0.2077 0.1973 0.8208 0.063 Uiso 1 1 calc GR . . . .
H16B H 0.3141 0.1539 0.7971 0.063 Uiso 1 1 calc GR . . . .
H16C H 0.1847 0.1263 0.7792 0.063 Uiso 1 1 calc GR . . . .
C17 C 0.30185(13) 0.30385(11) 0.75539(6) 0.0382(3) Uani 1 1 d . . . . .
H17A H 0.2970 0.3398 0.7244 0.057 Uiso 1 1 calc GR . . . .
H17B H 0.3825 0.2885 0.7645 0.057 Uiso 1 1 calc GR . . . .
H17C H 0.2727 0.3297 0.7867 0.057 Uiso 1 1 calc GR . . . .
C18 C 0.20779(11) 0.19947(7) 0.45733(5) 0.0200(2) Uani 1 1 d . . . . .
C19 C 0.31871(11) 0.19850(7) 0.43631(5) 0.0231(2) Uani 1 1 d . . . . .
C20 C 0.32600(12) 0.22166(8) 0.38136(5) 0.0265(3) Uani 1 1 d . . . . .
H20 H 0.3991 0.2219 0.3671 0.032 Uiso 1 1 calc R . . . .
C21 C 0.22681(13) 0.24430(8) 0.34766(5) 0.0278(3) Uani 1 1 d . . . . .
H21 H 0.2331 0.2584 0.3110 0.033 Uiso 1 1 calc R . . . .
C22 C 0.11852(12) 0.24575(8) 0.36893(5) 0.0267(3) Uani 1 1 d . . . . .
H22 H 0.0520 0.2610 0.3462 0.032 Uiso 1 1 calc R . . . .
C23 C 0.10676(11) 0.22471(7) 0.42399(5) 0.0230(2) Uani 1 1 d . . . . .
C24 C -0.01337(12) 0.23000(10) 0.44609(6) 0.0338(3) Uani 1 1 d . . . . .
H24 H -0.0019 0.2240 0.4865 0.041 Uiso 1 1 calc R . . . .
C25 C -0.09456(17) 0.16320(13) 0.42331(11) 0.0639(6) Uani 1 1 d . . . . .
H25A H -0.1069 0.1676 0.3837 0.096 Uiso 1 1 calc GR . . . .
H25B H -0.1689 0.1673 0.4388 0.096 Uiso 1 1 calc GR . . . .
H25C H -0.0590 0.1127 0.4331 0.096 Uiso 1 1 calc GR . . . .
C26 C -0.07196(15) 0.31068(11) 0.43349(7) 0.0459(4) Uani 1 1 d . . . . .
H26A H -0.0193 0.3525 0.4468 0.069 Uiso 1 1 calc GR . . . .
H26B H -0.1434 0.3140 0.4515 0.069 Uiso 1 1 calc GR . . . .
H26C H -0.0900 0.3162 0.3942 0.069 Uiso 1 1 calc GR . . . .
C27 C 0.43128(12) 0.17340(9) 0.47073(5) 0.0307(3) Uani 1 1 d . . . . .
H27 H 0.4109 0.1603 0.5081 0.037 Uiso 1 1 calc R . . . .
C28 C 0.48515(16) 0.09887(11) 0.44639(8) 0.0496(4) Uani 1 1 d . . . . .
H28A H 0.4277 0.0569 0.4435 0.074 Uiso 1 1 calc GR . . . .
H28B H 0.5528 0.0822 0.4702 0.074 Uiso 1 1 calc GR . . . .
H28C H 0.5086 0.1109 0.4103 0.074 Uiso 1 1 calc GR . . . .
C29 C 0.52234(14) 0.24017(11) 0.47573(7) 0.0439(4) Uani 1 1 d . . . . .
H29A H 0.5455 0.2528 0.4397 0.066 Uiso 1 1 calc GR . . . .
H29B H 0.5902 0.2233 0.4993 0.066 Uiso 1 1 calc GR . . . .
H29C H 0.4887 0.2864 0.4914 0.066 Uiso 1 1 calc GR . . . .
C30 C 0.47812(10) 0.23443(7) 0.64638(5) 0.0197(2) Uani 1 1 d . . . . .
C31 C 0.47690(10) 0.15247(7) 0.66909(5) 0.0220(2) Uani 1 1 d . . . . .
C32 C 0.52398(10) 0.13715(7) 0.72345(5) 0.0234(2) Uani 1 1 d . . . . .
H32 H 0.5675 0.1765 0.7431 0.028 Uiso 1 1 calc R . . . .
C33 C 0.50680(11) 0.06386(8) 0.74865(6) 0.0271(3) Uani 1 1 d . . . . .
C34 C 0.44146(12) 0.00601(8) 0.71848(6) 0.0324(3) Uani 1 1 d . . . . .
H34 H 0.4270 -0.0425 0.7351 0.039 Uiso 1 1 calc R . . . .
C35 C 0.39747(13) 0.01957(8) 0.66389(7) 0.0330(3) Uani 1 1 d . . . . .
H35 H 0.3557 -0.0203 0.6440 0.040 Uiso 1 1 calc R . . . .
C36 C 0.41546(11) 0.09225(8) 0.63893(6) 0.0272(3) Uani 1 1 d . . . . .
H36 H 0.3867 0.1009 0.6022 0.033 Uiso 1 1 calc R . . . .
C37 C 0.55451(14) 0.04739(9) 0.80769(6) 0.0358(3) Uani 1 1 d . . . . .
H37A H 0.6178 0.0837 0.8183 0.054 Uiso 1 1 calc GR . . . .
H37B H 0.5833 -0.0063 0.8106 0.054 Uiso 1 1 calc GR . . . .
H37C H 0.4928 0.0543 0.8317 0.054 Uiso 1 1 calc GR . . . .
C38 C 0.50900(10) 0.36152(7) 0.66184(5) 0.0197(2) Uani 1 1 d . . . . .
C39 C 0.56611(10) 0.43231(7) 0.68874(5) 0.0214(2) Uani 1 1 d . . . . .
C40 C 0.62344(10) 0.42679(7) 0.74247(5) 0.0219(2) Uani 1 1 d . . . . .
H40 H 0.6248 0.3782 0.7609 0.026 Uiso 1 1 calc R . . . .
C41 C 0.67831(10) 0.49236(8) 0.76876(5) 0.0242(2) Uani 1 1 d . . . . .
C42 C 0.67283(12) 0.56523(8) 0.74106(6) 0.0298(3) Uani 1 1 d . . . . .
H42 H 0.7066 0.6101 0.7585 0.036 Uiso 1 1 calc R . . . .
C43 C 0.61767(13) 0.57159(8) 0.68775(6) 0.0338(3) Uani 1 1 d . . . . .
H43 H 0.6156 0.6204 0.6696 0.041 Uiso 1 1 calc R . . . .
C44 C 0.56539(11) 0.50529(8) 0.66134(6) 0.0284(3) Uani 1 1 d . . . . .
H44 H 0.5299 0.5096 0.6253 0.034 Uiso 1 1 calc R . . . .
C45 C 0.74246(12) 0.48469(9) 0.82567(6) 0.0322(3) Uani 1 1 d . . . . .
H45A H 0.7133 0.4391 0.8440 0.048 Uiso 1 1 calc GR . . . .
H45B H 0.7297 0.5318 0.8468 0.048 Uiso 1 1 calc GR . . . .
H45C H 0.8253 0.4783 0.8225 0.048 Uiso 1 1 calc GR . . . .
C46 C 0.32236(11) 0.44457(7) 0.54017(5) 0.0242(2) Uani 1 1 d . . . . .
C47 C 0.23687(10) 0.43372(7) 0.58660(5) 0.0226(2) Uani 1 1 d . . . . .
C48 C 0.34749(13) 0.53160(8) 0.52772(6) 0.0326(3) Uani 1 1 d . . . . .
H48A H 0.3859 0.5564 0.5602 0.049 Uiso 1 1 calc GR . . . .
H48B H 0.2746 0.5586 0.5170 0.049 Uiso 1 1 calc GR . . . .
H48C H 0.3978 0.5345 0.4981 0.049 Uiso 1 1 calc GR . . . .
C49 C 0.27956(14) 0.40288(9) 0.48607(6) 0.0336(3) Uani 1 1 d . . . . .
H49A H 0.3407 0.4043 0.4613 0.050 Uiso 1 1 calc GR . . . .
H49B H 0.2108 0.4296 0.4692 0.050 Uiso 1 1 calc GR . . . .
H49C H 0.2603 0.3485 0.4936 0.050 Uiso 1 1 calc GR . . . .
C50 C 0.24968(12) 0.49715(8) 0.63171(6) 0.0284(3) Uani 1 1 d . . . . .
H50A H 0.2059 0.4815 0.6619 0.043 Uiso 1 1 calc GR . . . .
H50B H 0.2198 0.5469 0.6169 0.043 Uiso 1 1 calc GR . . . .
H50C H 0.3314 0.5030 0.6448 0.043 Uiso 1 1 calc GR . . . .
C51 C 0.10692(12) 0.42435(8) 0.56627(7) 0.0332(3) Uani 1 1 d . . . . .
H51A H 0.0972 0.3792 0.5420 0.050 Uiso 1 1 calc GR . . . .
H51B H 0.0798 0.4714 0.5466 0.050 Uiso 1 1 calc GR . . . .
H51C H 0.0619 0.4165 0.5974 0.050 Uiso 1 1 calc GR . . . .
B1 B 0.40949(11) 0.35302(8) 0.60715(5) 0.0193(2) Uani 1 1 d . . . . .

loop_
_atom_site_aniso_label
_atom_site_aniso_U_11
_atom_site_aniso_U_22
_atom_site_aniso_U_33
_atom_site_aniso_U_23
_atom_site_aniso_U_13
_atom_site_aniso_U_12
Mg1 0.01809(18) 0.01859(19) 0.01485(18) -0.00061(13) 0.00141(14) -0.00148(13)
O1 0.0221(4) 0.0251(4) 0.0222(4) 0.0047(3) 0.0024(3) 0.0005(3)
O2 0.0183(4) 0.0184(4) 0.0212(4) 0.0005(3) 0.0007(3) 0.0007(3)
N1 0.0172(4) 0.0220(5) 0.0161(4) 0.0015(4) 0.0017(3) 0.0001(3)
N2 0.0208(4) 0.0214(5) 0.0146(4) -0.0004(4) 0.0004(3) -0.0006(4)
N3 0.0177(4) 0.0207(5) 0.0204(5) -0.0016(4) 0.0023(4) 0.0015(3)
N4 0.0180(4) 0.0224(5) 0.0229(5) -0.0007(4) -0.0003(4) -0.0017(4)
C1 0.0372(7) 0.0268(6) 0.0273(6) 0.0055(5) 0.0103(5) -0.0028(5)
C2 0.0180(5) 0.0233(6) 0.0202(5) 0.0048(4) 0.0007(4) -0.0006(4)
C3 0.0254(6) 0.0175(5) 0.0238(6) 0.0018(4) 0.0013(4) -0.0012(4)
C4 0.0217(5) 0.0215(6) 0.0195(5) -0.0020(4) -0.0008(4) 0.0007(4)
C5 0.0451(8) 0.0241(6) 0.0258(6) -0.0053(5) 0.0050(5) -0.0036(5)
C6 0.0198(5) 0.0206(5) 0.0186(5) 0.0032(4) 0.0046(4) -0.0005(4)
C7 0.0199(5) 0.0260(6) 0.0221(6) 0.0038(4) 0.0028(4) -0.0005(4)
C8 0.0200(6) 0.0330(7) 0.0289(6) 0.0023(5) 0.0047(5) 0.0043(5)
C9 0.0272(6) 0.0311(6) 0.0265(6) -0.0013(5) 0.0110(5) 0.0038(5)
C10 0.0277(6) 0.0319(6) 0.0186(5) -0.0009(5) 0.0036(5) 0.0003(5)
C11 0.0216(6) 0.0259(6) 0.0194(6) 0.0029(4) 0.0029(4) 0.0024(4)
C12 0.0211(6) 0.0400(7) 0.0232(6) 0.0017(5) -0.0005(5) 0.0039(5)
C13 0.0491(9) 0.0366(8) 0.0548(10) -0.0028(7) -0.0247(8) 0.0015(7)
C14 0.0319(7) 0.0419(8) 0.0337(7) 0.0100(6) -0.0056(6) 0.0014(6)
C15 0.0245(6) 0.0446(8) 0.0170(5) -0.0008(5) -0.0003(5) 0.0084(5)
C16 0.0418(8) 0.0515(9) 0.0317(7) 0.0085(7) -0.0048(6) 0.0151(7)
C17 0.0250(6) 0.0605(10) 0.0287(7) -0.0007(6) -0.0001(5) -0.0024(6)
C18 0.0266(6) 0.0186(5) 0.0146(5) -0.0022(4) 0.0008(4) -0.0025(4)
C19 0.0263(6) 0.0244(6) 0.0186(5) -0.0029(4) 0.0016(4) -0.0014(4)
C20 0.0287(6) 0.0302(6) 0.0212(6) -0.0016(5) 0.0061(5) -0.0032(5)
C21 0.0376(7) 0.0286(6) 0.0173(6) 0.0023(5) 0.0033(5) -0.0021(5)
C22 0.0313(6) 0.0296(6) 0.0182(6) 0.0023(5) -0.0029(5) 0.0007(5)
C23 0.0264(6) 0.0238(6) 0.0186(5) -0.0003(4) 0.0010(4) -0.0019(4)
C24 0.0262(6) 0.0537(9) 0.0213(6) 0.0085(6) 0.0009(5) 0.0073(6)
C25 0.0357(9) 0.0571(12) 0.1001(17) 0.0160(11) 0.0132(10) -0.0125(8)
C26 0.0356(8) 0.0569(10) 0.0445(9) -0.0067(7) -0.0007(7) 0.0157(7)
C27 0.0253(6) 0.0459(8) 0.0212(6) 0.0000(5) 0.0034(5) 0.0054(6)
C28 0.0444(9) 0.0503(10) 0.0531(10) -0.0026(8) -0.0001(7) 0.0171(7)
C29 0.0270(7) 0.0595(10) 0.0438(9) -0.0081(7) -0.0035(6) -0.0020(7)
C30 0.0154(5) 0.0224(6) 0.0216(5) -0.0020(4) 0.0027(4) 0.0017(4)
C31 0.0182(5) 0.0205(6) 0.0272(6) -0.0006(4) 0.0024(4) 0.0031(4)
C32 0.0202(5) 0.0225(6) 0.0274(6) -0.0002(5) 0.0018(4) 0.0020(4)
C33 0.0245(6) 0.0260(6) 0.0313(6) 0.0044(5) 0.0057(5) 0.0058(5)
C34 0.0323(7) 0.0214(6) 0.0442(8) 0.0053(5) 0.0060(6) 0.0023(5)
C35 0.0320(7) 0.0211(6) 0.0448(8) -0.0042(5) -0.0019(6) -0.0002(5)
C36 0.0264(6) 0.0228(6) 0.0315(6) -0.0025(5) -0.0024(5) 0.0035(5)
C37 0.0381(7) 0.0355(7) 0.0344(7) 0.0101(6) 0.0056(6) 0.0020(6)
C38 0.0169(5) 0.0226(6) 0.0197(5) 0.0006(4) 0.0032(4) -0.0017(4)
C39 0.0169(5) 0.0226(6) 0.0250(6) -0.0005(4) 0.0024(4) -0.0019(4)
C40 0.0200(5) 0.0227(6) 0.0232(6) -0.0007(4) 0.0030(4) 0.0012(4)
C41 0.0190(5) 0.0285(6) 0.0254(6) -0.0048(5) 0.0033(4) -0.0003(4)
C42 0.0257(6) 0.0258(6) 0.0374(7) -0.0045(5) 0.0010(5) -0.0074(5)
C43 0.0323(7) 0.0256(6) 0.0422(8) 0.0075(6) -0.0034(6) -0.0094(5)
C44 0.0261(6) 0.0284(6) 0.0296(6) 0.0051(5) -0.0041(5) -0.0066(5)
C45 0.0325(7) 0.0348(7) 0.0283(7) -0.0081(5) -0.0017(5) -0.0008(5)
C46 0.0258(6) 0.0219(6) 0.0239(6) 0.0026(5) -0.0019(5) 0.0006(5)
C47 0.0215(6) 0.0181(5) 0.0276(6) 0.0005(4) -0.0018(5) 0.0022(4)
C48 0.0384(7) 0.0251(6) 0.0340(7) 0.0085(5) 0.0011(6) -0.0002(5)
C49 0.0419(8) 0.0342(7) 0.0232(6) 0.0010(5) -0.0045(5) 0.0013(6)
C50 0.0295(6) 0.0222(6) 0.0338(7) -0.0048(5) 0.0048(5) 0.0024(5)
C51 0.0231(6) 0.0312(7) 0.0438(8) 0.0018(6) -0.0052(5) 0.0025(5)
B1 0.0178(6) 0.0205(6) 0.0195(6) -0.0012(5) 0.0018(5) -0.0004(4)

loop_
_atom_type_symbol
_atom_type_description
_atom_type_scat_dispersion_real
_atom_type_scat_dispersion_imag
_atom_type_scat_source
C C 0.0181 0.0091 'International Tables Vol C Tables 4.2.6.8 and 6.1.1.4'
H H 0.0000 0.0000 'International Tables Vol C Tables 4.2.6.8 and 6.1.1.4'
B B 0.0090 0.0039 'International Tables Vol C Tables 4.2.6.8 and 6.1.1.4'
Mg Mg 0.1719 0.1771 'International Tables Vol C Tables 4.2.6.8 and 6.1.1.4'
N N 0.0311 0.0180 'International Tables Vol C Tables 4.2.6.8 and 6.1.1.4'
O O 0.0492 0.0322 'International Tables Vol C Tables 4.2.6.8 and 6.1.1.4'

loop_
_geom_angle_atom_site_label_1
_geom_angle_atom_site_label_2
_geom_angle_atom_site_label_3
_geom_angle
_geom_angle_site_symmetry_1
_geom_angle_site_symmetry_3
_geom_angle_publ_flag
O2 Mg1 N2 145.34(4) . . ?
O2 Mg1 N3 69.63(4) . . ?
N1 Mg1 O2 109.99(4) . . ?
N1 Mg1 N2 94.69(4) . . ?
N1 Mg1 N3 129.87(4) . . ?
N3 Mg1 N2 112.77(4) . . ?
B1 O1 C46 111.90(9) . . ?
C47 O2 Mg1 127.15(7) . . ?
C47 O2 B1 107.73(9) . . ?
B1 O2 Mg1 96.17(6) . . ?
C2 N1 Mg1 114.18(8) . . ?
C2 N1 C6 118.61(10) . . ?
C6 N1 Mg1 126.50(8) . . ?
C4 N2 Mg1 114.48(8) . . ?
C4 N2 C18 117.88(10) . . ?
C18 N2 Mg1 127.13(8) . . ?
C30 N3 Mg1 129.11(8) . . ?
C30 N3 B1 106.39(10) . . ?
B1 N3 Mg1 93.41(7) . . ?
C38 N4 C30 106.35(10) . . ?
N1 C2 C1 120.67(11) . . ?
N1 C2 C3 124.09(11) . . ?
C3 C2 C1 115.23(11) . . ?
C4 C3 C2 130.09(11) . . ?
N2 C4 C3 124.23(11) . . ?
N2 C4 C5 120.50(11) . . ?
C3 C4 C5 115.27(11) . . ?
C7 C6 N1 118.45(10) . . ?
C11 C6 N1 121.49(10) . . ?
C11 C6 C7 120.03(11) . . ?
C6 C7 C12 121.27(11) . . ?
C8 C7 C6 119.03(11) . . ?
C8 C7 C12 119.70(11) . . ?
C9 C8 C7 121.09(12) . . ?
C8 C9 C10 119.72(12) . . ?
C9 C10 C11 121.26(12) . . ?
C6 C11 C15 122.56(11) . . ?
C10 C11 C6 118.83(11) . . ?
C10 C11 C15 118.61(11) . . ?
C7 C12 C14 112.73(12) . . ?
C13 C12 C7 111.40(12) . . ?
C13 C12 C14 109.66(12) . . ?
C11 C15 C16 111.63(12) . . ?
C11 C15 C17 110.48(12) . . ?
C17 C15 C16 110.56(12) . . ?
C19 C18 N2 120.94(10) . . ?
C19 C18 C23 120.63(11) . . ?
C23 C18 N2 118.37(11) . . ?
C18 C19 C27 122.95(11) . . ?
C20 C19 C18 118.51(11) . . ?
C20 C19 C27 118.54(11) . . ?
C21 C20 C19 121.42(12) . . ?
C22 C21 C20 119.53(12) . . ?
C21 C22 C23 121.33(12) . . ?
C18 C23 C24 122.03(11) . . ?
C22 C23 C18 118.53(12) . . ?
C22 C23 C24 119.44(11) . . ?
C23 C24 C25 111.43(14) . . ?
C23 C24 C26 111.86(13) . . ?
C25 C24 C26 109.95(14) . . ?
C19 C27 C28 111.18(12) . . ?
C19 C27 C29 111.82(12) . . ?
C29 C27 C28 109.70(13) . . ?
N3 C30 N4 118.55(11) . . ?
N3 C30 C31 124.81(11) . . ?
N4 C30 C31 116.31(10) . . ?
C32 C31 C30 120.27(11) . . ?
C36 C31 C30 119.96(11) . . ?
C36 C31 C32 119.27(11) . . ?
C33 C32 C31 121.14(12) . . ?
C32 C33 C37 121.60(13) . . ?
C34 C33 C32 118.44(12) . . ?
C34 C33 C37 119.94(12) . . ?
C35 C34 C33 120.97(13) . . ?
C36 C35 C34 120.35(13) . . ?
C35 C36 C31 119.77(12) . . ?
N4 C38 C39 117.51(10) . . ?
N4 C38 B1 111.06(10) . . ?
C39 C38 B1 131.16(10) . . ?
C40 C39 C38 120.23(11) . . ?
C44 C39 C38 120.98(11) . . ?
C44 C39 C40 118.79(11) . . ?
C41 C40 C39 121.51(11) . . ?
C40 C41 C42 118.43(12) . . ?
C40 C41 C45 120.74(12) . . ?
C42 C41 C45 120.83(12) . . ?
C43 C42 C41 120.81(12) . . ?
C42 C43 C44 120.30(12) . . ?
C43 C44 C39 120.11(12) . . ?
O1 C46 C47 103.80(9) . . ?
O1 C46 C48 109.50(10) . . ?
O1 C46 C49 108.16(10) . . ?
C48 C46 C47 113.23(11) . . ?
C48 C46 C49 108.70(11) . . ?
C49 C46 C47 113.20(11) . . ?
O2 C47 C46 102.02(9) . . ?
O2 C47 C50 107.42(10) . . ?
O2 C47 C51 107.80(10) . . ?
C50 C47 C46 114.20(10) . . ?
C51 C47 C46 115.45(11) . . ?
C51 C47 C50 109.24(11) . . ?
O1 B1 O2 103.81(9) . . ?
O1 B1 N3 124.32(10) . . ?
O1 B1 C38 113.57(10) . . ?
O2 B1 N3 96.69(8) . . ?
O2 B1 C38 122.75(9) . . ?
N3 B1 C38 96.18(9) . . ?

loop_
_geom_bond_atom_site_label_1
_geom_bond_atom_site_label_2
_geom_bond_distance
_geom_bond_site_symmetry_2
_geom_bond_publ_flag
Mg1 O2 2.0360(9) . ?
Mg1 N1 2.0260(10) . ?
Mg1 N2 2.0556(10) . ?
Mg1 N3 2.0502(11) . ?
O1 C46 1.4402(15) . ?
O1 B1 1.4375(15) . ?
O2 C47 1.4477(14) . ?
O2 B1 1.5255(14) . ?
N1 C2 1.3319(16) . ?
N1 C6 1.4411(15) . ?
N2 C4 1.3334(16) . ?
N2 C18 1.4429(15) . ?
N3 C30 1.2815(16) . ?
N3 B1 1.5961(16) . ?
N4 C30 1.4359(15) . ?
N4 C38 1.2981(16) . ?
C1 C2 1.5127(16) . ?
C2 C3 1.4078(17) . ?
C3 C4 1.4059(17) . ?
C4 C5 1.5186(17) . ?
C6 C7 1.4141(16) . ?
C6 C11 1.4038(17) . ?
C7 C8 1.3925(18) . ?
C7 C12 1.5227(17) . ?
C8 C9 1.3809(19) . ?
C9 C10 1.3833(19) . ?
C10 C11 1.3972(17) . ?
C11 C15 1.5183(16) . ?
C12 C13 1.522(2) . ?
C12 C14 1.5267(19) . ?
C15 C16 1.531(2) . ?
C15 C17 1.528(2) . ?
C18 C19 1.4054(17) . ?
C18 C23 1.4084(17) . ?
C19 C20 1.3973(18) . ?
C19 C27 1.5226(17) . ?
C20 C21 1.3842(19) . ?
C21 C22 1.380(2) . ?
C22 C23 1.3990(18) . ?
C23 C24 1.5175(18) . ?
C24 C25 1.524(3) . ?
C24 C26 1.529(2) . ?
C27 C28 1.536(2) . ?
C27 C29 1.525(2) . ?
C30 C31 1.4831(17) . ?
C31 C32 1.3994(18) . ?
C31 C36 1.3971(18) . ?
C32 C33 1.3962(18) . ?
C33 C34 1.390(2) . ?
C33 C37 1.5083(19) . ?
C34 C35 1.389(2) . ?
C35 C36 1.386(2) . ?
C38 C39 1.4774(16) . ?
C38 B1 1.6681(16) . ?
C39 C40 1.4047(17) . ?
C39 C44 1.3937(18) . ?
C40 C41 1.3911(17) . ?
C41 C42 1.3946(19) . ?
C41 C45 1.5052(18) . ?
C42 C43 1.387(2) . ?
C43 C44 1.3906(19) . ?
C46 C47 1.5657(17) . ?
C46 C48 1.5250(17) . ?
C46 C49 1.5259(18) . ?
C47 C50 1.5239(17) . ?
C47 C51 1.5239(17) . ?
